data_7717312
loop_
_publ_author_name
'Mikeska, Emily R.'
'Curry, T. Davis'
'Wilson, Richard E.'
'Blakemore, James D.'

_publ_section_title
;
 Electroanalytical characterization of Np(VI)/Np(V) redox in a
 pentadentate ligand environment and stabilization of
 [Np<sup>V</sup>O<sub>2</sub>]<sup>+</sup> by hydrogen bonding.
;
_journal_issue 48
_journal_name_full 'Dalton transactions (Cambridge, England : 2003)'
_journal_page_first 19126
_journal_page_last 19142
_journal_paper_doi 10.1039/d4dt02557a
_journal_volume 53
_journal_year 2024
_chemical_formula_moiety '2(C19 H21 N3 Np O4), 2(C16 H36 N), 3(H2 O)'
_chemical_formula_sum 'C70 H120 N8 Np2 O11'
_chemical_formula_weight 1723.73
_space_group_crystal_system triclinic
_space_group_IT_number 2
_space_group_name_Hall '-P 1'
_space_group_name_H-M_alt 'P -1'
_atom_sites_solution_hydrogens mixed
_atom_sites_solution_primary direct
_audit_creation_method
;FinalCif V139 by Daniel Kratzert, Freiburg 2024, 
https://dkratzert.de/finalcif.html
;
_audit_update_record
;
2024-07-31 deposited with the CCDC.	2024-10-17 downloaded from the CCDC.
;
_cell_angle_alpha 93.5480(10)
_cell_angle_beta 98.0660(10)
_cell_angle_gamma 94.4730(10)
_cell_formula_units_Z 2
_cell_length_a 9.9425(8)
_cell_length_b 18.0802(15)
_cell_length_c 21.1419(17)
_cell_measurement_reflns_used 6971
_cell_measurement_temperature 293(2)
_cell_measurement_theta_max 22.29
_cell_measurement_theta_min 2.3275
_cell_volume 3741.2(5)
_computing_data_reduction SAINT
_computing_molecular_graphics 'ShelXle (H\"ubschle 2011)'
_computing_structure_refinement 'SHELXL-2014/7 (Sheldrick, 2014)'
_computing_structure_solution 'SHELXT 2018/2 (Sheldrick, 2018)'
_diffrn_ambient_environment N~2~
_diffrn_ambient_temperature 293(2)
_diffrn_detector CCD
_diffrn_detector_area_resol_mean 8.3
_diffrn_detector_type 'Bruker APEXII'
_diffrn_measured_fraction_theta_full 0.999
_diffrn_measured_fraction_theta_max 0.994
_diffrn_measurement_device 'three-circle diffractometer'
_diffrn_measurement_device_type 'Bruker APEX2 QUAZAR'
_diffrn_measurement_method '\w and \f scans'
_diffrn_measurement_specimen_support 'glass fiber'
_diffrn_radiation_monochromator 'mirror optics'
_diffrn_radiation_probe x-ray
_diffrn_radiation_type MoK\a
_diffrn_radiation_wavelength 0.71073
_diffrn_reflns_av_R_equivalents 0.0555
_diffrn_reflns_av_unetI/netI 0.0642
_diffrn_reflns_Laue_measured_fraction_full 0.999
_diffrn_reflns_Laue_measured_fraction_max 0.994
_diffrn_reflns_limit_h_max 12
_diffrn_reflns_limit_h_min -12
_diffrn_reflns_limit_k_max 22
_diffrn_reflns_limit_k_min -22
_diffrn_reflns_limit_l_max 26
_diffrn_reflns_limit_l_min -26
_diffrn_reflns_number 45606
_diffrn_reflns_point_group_measured_fraction_full 0.999
_diffrn_reflns_point_group_measured_fraction_max 0.994
_diffrn_reflns_theta_full 25.242
_diffrn_reflns_theta_max 26.578
_diffrn_reflns_theta_min 0.975
_diffrn_source 'microfocus sealed X-ray tube'
_diffrn_source_current 0.6
_diffrn_source_type 'Incoatec I\ms'
_diffrn_source_voltage 50.0
_exptl_absorpt_coefficient_mu 2.822
_exptl_absorpt_correction_T_max 0.0932
_exptl_absorpt_correction_T_min 0.0641
_exptl_absorpt_correction_type multi-scan
_exptl_crystal_colour green
_exptl_crystal_density_diffrn 1.530
_exptl_crystal_description prism
_exptl_crystal_F_000 1740
_exptl_crystal_size_max 0.050
_exptl_crystal_size_mid 0.010
_exptl_crystal_size_min 0.010
_exptl_transmission_factor_max 0.0932
_exptl_transmission_factor_min 0.0641
_refine_diff_density_max 1.998
_refine_diff_density_min -1.422
_refine_diff_density_rms 0.141
_refine_ls_extinction_method none
_refine_ls_goodness_of_fit_ref 1.030
_refine_ls_hydrogen_treatment constr
_refine_ls_matrix_type full
_refine_ls_number_parameters 859
_refine_ls_number_reflns 15554
_refine_ls_number_restraints 60
_refine_ls_restrained_S_all 1.036
_refine_ls_R_factor_all 0.0782
_refine_ls_R_factor_gt 0.0524
_refine_ls_shift/su_max 0.001
_refine_ls_shift/su_mean 0.000
_refine_ls_structure_factor_coef Fsqd
_refine_ls_weighting_details 'w=1/[\s^2^(Fo^2^)+(0.0539P)^2^+13.5120P] where P=(Fo^2^+2Fc^2^)/3'
_refine_ls_weighting_scheme calc
_refine_ls_wR_factor_gt 0.1207
_refine_ls_wR_factor_ref 0.1354
_reflns_Friedel_coverage 0.000
_reflns_number_gt 11311
_reflns_number_total 15554
_reflns_threshold_expression 'I > 2\s(I)'
_cod_data_source_file d4dt02557a3.cif
_cod_data_source_block m60a
_cod_depositor_comments 'Adding full bibliography for 7717312--7717314.cif.'
_cod_database_code 7717312
_shelx_shelxl_version_number 2014/7
_shelx_space_group_comment
;
The symmetry employed for this shelxl refinement is uniquely defined
by the following loop, which should always be used as a source of
symmetry information in preference to the above space-group names.
They are only intended as comments.
;
_shelx_estimated_absorpt_t_min 0.872
_shelx_estimated_absorpt_t_max 0.972
_diffrn_measurement_ambient_temperature_device_make 'Oxford Cryostream 800'

loop_
_space_group_symop_operation_xyz
'x, y, z'
'-x, -y, -z'

loop_
_atom_site_label
_atom_site_type_symbol
_atom_site_fract_x
_atom_site_fract_y
_atom_site_fract_z
_atom_site_U_iso_or_equiv
_atom_site_adp_type
_atom_site_occupancy
_atom_site_site_symmetry_order
_atom_site_calc_flag
_atom_site_refinement_flags_posn
_atom_site_refinement_flags_adp
_atom_site_refinement_flags_occupancy
_atom_site_disorder_assembly
_atom_site_disorder_group
Np1A Np 0.62564(3) 0.57585(2) 0.14384(2) 0.03789(9) Uani 1 1 d . . . . .
O1A O 0.4008(5) 0.6030(3) 0.1042(3) 0.0496(14) Uani 1 1 d . . . . .
O2A O 0.5490(5) 0.5840(3) 0.2466(2) 0.0499(14) Uani 1 1 d . . . . .
O3A O 0.5756(5) 0.4770(3) 0.1335(2) 0.0420(12) Uani 1 1 d . . . . .
O4A O 0.6882(6) 0.6737(3) 0.1523(3) 0.0527(15) Uani 1 1 d . . . . .
N1A N 0.6067(7) 0.5911(4) 0.0216(3) 0.0466(16) Uani 1 1 d . . . . .
N2A N 0.8295(7) 0.5591(4) 0.2337(3) 0.0471(16) Uani 1 1 d . . . . .
N3A N 0.8492(7) 0.5461(4) 0.0971(3) 0.0505(17) Uani 1 1 d . . . . .
C1A C 0.5254(8) 0.6301(4) -0.0113(4) 0.0425(18) Uani 1 1 d . . . . .
H1AA H 0.5453 0.6387 -0.0520 0.051 Uiso 1 1 calc R U . . .
C2A C 0.4075(7) 0.6625(4) 0.0060(4) 0.0376(16) Uani 1 1 d . . . . .
C3A C 0.3433(9) 0.7096(5) -0.0361(4) 0.050(2) Uani 1 1 d . . . . .
H3AA H 0.3832 0.7207 -0.0720 0.060 Uiso 1 1 calc R U . . .
C4A C 0.2249(9) 0.7405(5) -0.0277(4) 0.059(2) Uani 1 1 d . . . . .
H4AA H 0.1857 0.7720 -0.0568 0.071 Uiso 1 1 calc R U . . .
C5A C 0.1652(8) 0.7231(5) 0.0263(4) 0.054(2) Uani 1 1 d . . . . .
H5AA H 0.0840 0.7425 0.0331 0.065 Uiso 1 1 calc R U . . .
C6A C 0.2262(7) 0.6774(4) 0.0695(4) 0.0431(18) Uani 1 1 d . . . . .
H6AA H 0.1844 0.6664 0.1048 0.052 Uiso 1 1 calc R U . . .
C7A C 0.3488(7) 0.6468(4) 0.0621(4) 0.0367(16) Uani 1 1 d . . . . .
C8A C 0.5933(8) 0.5887(4) 0.3071(4) 0.0411(17) Uani 1 1 d . . . . .
C9A C 0.5029(9) 0.6019(5) 0.3521(4) 0.051(2) Uani 1 1 d . . . . .
H9AA H 0.4121 0.6078 0.3372 0.061 Uiso 1 1 calc R U . . .
C10A C 0.5450(11) 0.6062(5) 0.4169(4) 0.060(2) Uani 1 1 d . . . . .
H10C H 0.4825 0.6151 0.4447 0.072 Uiso 1 1 calc R U . . .
C11A C 0.6788(10) 0.5974(5) 0.4418(4) 0.059(2) Uani 1 1 d . . . . .
H11C H 0.7067 0.6000 0.4859 0.071 Uiso 1 1 calc R U . . .
C12A C 0.7684(10) 0.5850(5) 0.4000(4) 0.055(2) Uani 1 1 d . . . . .
H12D H 0.8585 0.5793 0.4164 0.065 Uiso 1 1 calc R U . . .
C13A C 0.7309(8) 0.5803(4) 0.3329(4) 0.0428(18) Uani 1 1 d . . . . .
C14A C 0.8382(8) 0.5680(4) 0.2949(4) 0.0441(18) Uani 1 1 d . . . . .
H14C H 0.9248 0.5663 0.3177 0.053 Uiso 1 1 calc R U . . .
C15A C 0.9597(9) 0.5467(6) 0.2100(5) 0.065(3) Uani 1 1 d . . . . .
H15C H 1.0341 0.5729 0.2395 0.077 Uiso 1 1 calc R U . . .
H15D H 0.9726 0.4940 0.2094 0.077 Uiso 1 1 calc R U . . .
C16A C 0.9651(9) 0.5710(7) 0.1476(5) 0.077(3) Uani 1 1 d . . . . .
H16D H 1.0473 0.5547 0.1333 0.093 Uiso 1 1 calc R U . . .
H16E H 0.9744 0.6249 0.1510 0.093 Uiso 1 1 calc R U . . .
C17A C 0.8609(11) 0.5879(9) 0.0428(6) 0.110(5) Uani 1 1 d . . . . .
H17C H 0.9409 0.5765 0.0239 0.132 Uiso 1 1 calc R U . . .
H17D H 0.8677 0.6409 0.0549 0.132 Uiso 1 1 calc R U . . .
C18A C 0.7203(10) 0.5627(6) -0.0078(4) 0.068(3) Uani 1 1 d . . . . .
H18C H 0.7257 0.5838 -0.0486 0.082 Uiso 1 1 calc R U . . .
H18D H 0.7073 0.5090 -0.0151 0.082 Uiso 1 1 calc R U . . .
C19A C 0.8637(11) 0.4625(6) 0.0858(6) 0.077(3) Uani 1 1 d . . . . .
H19C H 0.7823 0.4415 0.0590 0.116 Uiso 1 1 d . U . . .
H19D H 0.8762 0.4434 0.1267 0.116 Uiso 1 1 d . U . . .
H19E H 0.9425 0.4577 0.0651 0.116 Uiso 1 1 d . U . . .
Np1B Np 0.58074(3) 0.08764(2) 0.36998(2) 0.03916(10) Uani 1 1 d . . . . .
O1B O 0.5617(6) 0.0672(3) 0.2579(3) 0.0541(15) Uani 1 1 d . . . . .
O2B O 0.3601(6) 0.1347(4) 0.3493(3) 0.0602(17) Uani 1 1 d . . . . .
O3B O 0.6756(5) 0.1768(3) 0.3670(2) 0.0390(11) Uani 1 1 d . . . . .
O4B O 0.4971(6) -0.0054(3) 0.3764(3) 0.0553(15) Uani 1 1 d . . . . .
N1B N 0.8043(7) 0.0366(3) 0.3417(3) 0.0419(15) Uani 1 1 d . . . . .
N2B N 0.5120(6) 0.1457(3) 0.4778(3) 0.0401(14) Uani 1 1 d . . . . .
N3B N 0.7543(6) 0.0684(3) 0.4726(3) 0.0379(14) Uani 1 1 d . . . . .
C1B C 0.8532(10) 0.0421(4) 0.2894(4) 0.051(2) Uani 1 1 d . . . . .
H1BA H 0.9439 0.0322 0.2905 0.062 Uiso 1 1 calc R U . . .
C2B C 0.7839(10) 0.0622(4) 0.2273(4) 0.051(2) Uani 1 1 d . . . . .
C3B C 0.8656(13) 0.0688(5) 0.1792(4) 0.069(3) Uani 1 1 d . . . . .
H3BA H 0.9570 0.0597 0.1872 0.083 Uiso 1 1 calc R U . . .
C4B C 0.8100(16) 0.0890(5) 0.1186(5) 0.087(4) Uani 1 1 d . . . . .
H4BA H 0.8648 0.0940 0.0866 0.104 Uiso 1 1 calc R U . . .
C5B C 0.6741(14) 0.1014(6) 0.1066(5) 0.077(3) Uani 1 1 d . . . . .
H5BA H 0.6371 0.1141 0.0663 0.092 Uiso 1 1 calc R U . . .
C6B C 0.5942(12) 0.0952(5) 0.1530(4) 0.067(3) Uani 1 1 d . . . . .
H6BA H 0.5030 0.1043 0.1435 0.080 Uiso 1 1 calc R U . . .
C7B C 0.6427(11) 0.0753(4) 0.2163(4) 0.058(3) Uani 1 1 d . . . . .
C8B C 0.2703(8) 0.1669(5) 0.3763(5) 0.060(3) Uani 1 1 d . . . . .
C9B C 0.1411(9) 0.1771(6) 0.3404(5) 0.077(3) Uani 1 1 d . . . . .
H9BA H 0.1215 0.1583 0.2979 0.092 Uiso 1 1 calc R U . . .
C10B C 0.0436(10) 0.2147(7) 0.3680(7) 0.093(5) Uani 1 1 d . . . . .
H10D H -0.0400 0.2202 0.3436 0.111 Uiso 1 1 calc R U . . .
C11B C 0.0690(11) 0.2435(6) 0.4302(8) 0.088(4) Uani 1 1 d . . . . .
H11D H 0.0043 0.2697 0.4476 0.106 Uiso 1 1 calc R U . . .
C12B C 0.1911(9) 0.2336(5) 0.4671(6) 0.068(3) Uani 1 1 d . . . . .
H12E H 0.2075 0.2522 0.5097 0.082 Uiso 1 1 calc R U . . .
C13B C 0.2921(8) 0.1952(4) 0.4407(5) 0.053(2) Uani 1 1 d . . . . .
C14B C 0.4120(8) 0.1845(4) 0.4860(4) 0.050(2) Uani 1 1 d . . . . .
H14D H 0.4170 0.2090 0.5264 0.060 Uiso 1 1 calc R U . . .
C15B C 0.6099(8) 0.1408(5) 0.5354(4) 0.049(2) Uani 1 1 d . . . . .
H15E H 0.5817 0.0982 0.5577 0.059 Uiso 1 1 calc R U . . .
H15F H 0.6109 0.1851 0.5639 0.059 Uiso 1 1 calc R U . . .
C16B C 0.7515(8) 0.1331(4) 0.5192(4) 0.0457(19) Uani 1 1 d . . . . .
H16F H 0.7835 0.1782 0.5013 0.055 Uiso 1 1 calc R U . . .
H16G H 0.8130 0.1272 0.5581 0.055 Uiso 1 1 calc R U . . .
C17B C 0.8918(7) 0.0704(4) 0.4538(4) 0.0418(18) Uani 1 1 d . . . . .
H17E H 0.9559 0.0579 0.4897 0.050 Uiso 1 1 calc R U . . .
H17F H 0.9190 0.1206 0.4439 0.050 Uiso 1 1 calc R U . . .
C18B C 0.8989(8) 0.0168(4) 0.3959(4) 0.0430(18) Uani 1 1 d . . . . .
H18E H 0.9909 0.0197 0.3854 0.052 Uiso 1 1 calc R U . . .
H18F H 0.8748 -0.0339 0.4057 0.052 Uiso 1 1 calc R U . . .
C19B C 0.7222(7) -0.0021(4) 0.5019(4) 0.0381(16) Uani 1 1 d . . . . .
H19F H 0.7203 -0.0432 0.4707 0.057 Uiso 1 1 calc R U . . .
H19G H 0.6348 -0.0014 0.5162 0.057 Uiso 1 1 calc R U . . .
H19H H 0.7908 -0.0073 0.5377 0.057 Uiso 1 1 calc R U . . .
N1 N 0.4734(9) 0.8431(4) 0.1954(4) 0.068(2) Uani 1 1 d . . . . .
C1 C 0.5254(10) 0.8219(5) 0.1328(5) 0.070(3) Uani 1 1 d D . . . .
H1A H 0.4481 0.8025 0.1014 0.084 Uiso 1 1 calc R U . . .
H1B H 0.5847 0.7822 0.1400 0.084 Uiso 1 1 calc R U . . .
C2 C 0.6030(12) 0.8852(6) 0.1050(5) 0.089(4) Uani 1 1 d D . . . .
H2A H 0.5452 0.9256 0.0977 0.106 Uiso 1 1 calc R U . . .
H2B H 0.6827 0.9040 0.1351 0.106 Uiso 1 1 calc R U . . .
C3 C 0.6467(13) 0.8579(6) 0.0421(6) 0.091(4) Uani 1 1 d D U . . .
H3A H 0.7170 0.8242 0.0514 0.109 Uiso 1 1 calc R U . . .
H3B H 0.5692 0.8295 0.0162 0.109 Uiso 1 1 calc R U . . .
C4 C 0.6978(16) 0.9154(8) 0.0047(7) 0.123(5) Uani 1 1 d D U . . .
H4A H 0.7070 0.8941 -0.0371 0.184 Uiso 1 1 calc R U . . .
H4B H 0.7851 0.9370 0.0257 0.184 Uiso 1 1 calc R U . . .
H4C H 0.6351 0.9532 0.0005 0.184 Uiso 1 1 calc R U . . .
C5 C 0.3834(13) 0.9078(5) 0.1864(5) 0.082(4) Uani 1 1 d . . . . .
H5A H 0.3461 0.9177 0.2258 0.099 Uiso 1 1 calc R U . A 1
H5B H 0.4407 0.9518 0.1799 0.099 Uiso 1 1 calc R U . A 1
C6 C 0.2710(11) 0.8967(7) 0.1336(6) 0.088(4) Uani 0.684(17) 1 d D . P B 1
H6A H 0.2042 0.8577 0.1417 0.105 Uiso 0.684(17) 1 calc R U P B 1
H6B H 0.3039 0.8830 0.0938 0.105 Uiso 0.684(17) 1 calc R U P B 1
C7 C 0.208(2) 0.9722(11) 0.1301(9) 0.109(9) Uani 0.684(17) 1 d D . P B 1
H7A H 0.2730 1.0102 0.1191 0.131 Uiso 0.684(17) 1 calc R U P B 1
H7B H 0.1819 0.9875 0.1712 0.131 Uiso 0.684(17) 1 calc R U P B 1
C8 C 0.0800(19) 0.9613(14) 0.0779(10) 0.160(13) Uani 0.684(17) 1 d D . P B 1
H8A H 0.1063 0.9447 0.0377 0.192 Uiso 0.684(17) 1 calc R U P B 1
H8B H 0.0399 1.0077 0.0735 0.192 Uiso 0.684(17) 1 calc R U P B 1
H8C H 0.0147 0.9249 0.0900 0.192 Uiso 0.684(17) 1 calc R U P B 1
C6' C 0.2710(11) 0.8967(7) 0.1336(6) 0.088(4) Uani 0.316(17) 1 d D . P B 2
H6'A H 0.2451 0.8436 0.1303 0.105 Uiso 0.316(17) 1 calc R U P B 2
H6'B H 0.3130 0.9062 0.0959 0.105 Uiso 0.316(17) 1 calc R U P B 2
C7' C 0.134(2) 0.9325(14) 0.1225(13) 0.061(10) Uani 0.316(17) 1 d D . P B 2
H7'A H 0.0951 0.9249 0.0776 0.073 Uiso 0.316(17) 1 calc R U P B 2
H7'B H 0.1493 0.9856 0.1337 0.073 Uiso 0.316(17) 1 calc R U P B 2
C8' C 0.033(3) 0.8969(19) 0.1641(16) 0.078(11) Uani 0.316(17) 1 d D U P B 2
H8'A H 0.0190 0.8443 0.1530 0.094 Uiso 0.316(17) 1 calc R U P B 2
H8'B H -0.0518 0.9187 0.1565 0.094 Uiso 0.316(17) 1 calc R U P B 2
H8'C H 0.0711 0.9057 0.2085 0.094 Uiso 0.316(17) 1 calc R U P B 2
C9 C 0.3883(12) 0.7740(5) 0.2101(5) 0.075(3) Uani 1 1 d . . . . .
H9A H 0.3103 0.7646 0.1767 0.090 Uiso 1 1 calc R U . . .
H9B H 0.4428 0.7320 0.2078 0.090 Uiso 1 1 calc R U . . .
C10 C 0.3366(13) 0.7769(5) 0.2741(5) 0.081(4) Uani 1 1 d . . . . .
H10A H 0.3046 0.8254 0.2827 0.097 Uiso 1 1 calc R U . . .
H10B H 0.4107 0.7701 0.3078 0.097 Uiso 1 1 calc R U . . .
C11 C 0.2190(14) 0.7158(6) 0.2748(5) 0.091(4) Uani 1 1 d . . . . .
H11A H 0.1407 0.7264 0.2450 0.110 Uiso 1 1 calc R U . . .
H11B H 0.2473 0.6682 0.2604 0.110 Uiso 1 1 calc R U . . .
C12 C 0.1782(15) 0.7107(6) 0.3408(6) 0.100(4) Uani 1 1 d . . . . .
H12A H 0.1078 0.6709 0.3397 0.150 Uiso 1 1 calc R U . . .
H12B H 0.1448 0.7567 0.3541 0.150 Uiso 1 1 calc R U . . .
H12C H 0.2559 0.7012 0.3707 0.150 Uiso 1 1 calc R U . . .
C13 C 0.5836(14) 0.8669(5) 0.2501(6) 0.101(5) Uani 1 1 d D . . . .
H13A H 0.5422 0.8819 0.2872 0.121 Uiso 1 1 calc R U . . .
H13B H 0.6378 0.9099 0.2391 0.121 Uiso 1 1 calc R U . . .
C14 C 0.6774(15) 0.8063(7) 0.2677(7) 0.117(5) Uani 1 1 d D U . . .
H14A H 0.7325 0.7970 0.2342 0.141 Uiso 1 1 calc R U . . .
H14B H 0.6241 0.7604 0.2730 0.141 Uiso 1 1 calc R U . . .
C15 C 0.7687(18) 0.8335(9) 0.3305(8) 0.156(7) Uani 1 1 d D U . . .
H15A H 0.8257 0.8771 0.3228 0.187 Uiso 1 1 calc R U . . .
H15B H 0.7109 0.8491 0.3613 0.187 Uiso 1 1 calc R U . . .
C16 C 0.855(2) 0.7814(10) 0.3586(9) 0.185(9) Uani 1 1 d D U . . .
H16A H 0.8002 0.7371 0.3652 0.222 Uiso 1 1 calc R U . . .
H16B H 0.9025 0.8027 0.3990 0.222 Uiso 1 1 calc R U . . .
H16C H 0.9191 0.7693 0.3306 0.222 Uiso 1 1 calc R U . . .
N2 N 0.4645(6) 0.3465(3) 0.2911(3) 0.0412(15) Uani 1 1 d . . . . .
C17 C 0.5736(10) 0.3785(5) 0.2534(5) 0.063(3) Uani 1 1 d . . . . .
H17A H 0.5289 0.3942 0.2133 0.075 Uiso 1 1 calc R U . . .
H17B H 0.6220 0.4222 0.2777 0.075 Uiso 1 1 calc R U . . .
C18 C 0.6765(12) 0.3242(6) 0.2389(6) 0.088(3) Uani 1 1 d D U . . .
H18A H 0.6915 0.2942 0.2753 0.106 Uiso 1 1 calc R U . . .
H18B H 0.6334 0.2909 0.2027 0.106 Uiso 1 1 calc R U . . .
C19 C 0.8026(13) 0.3495(8) 0.2255(8) 0.116(5) Uani 1 1 d D U . . .
H19A H 0.8457 0.3826 0.2617 0.140 Uiso 1 1 calc R U . . .
H19B H 0.7876 0.3796 0.1892 0.140 Uiso 1 1 calc R U . . .
C20 C 0.9016(10) 0.2974(6) 0.2114(5) 0.076(3) Uani 1 1 d . . . . .
H20A H 0.9588 0.3187 0.1830 0.114 Uiso 1 1 calc R U . . .
H20B H 0.8543 0.2518 0.1914 0.114 Uiso 1 1 calc R U . . .
H20C H 0.9568 0.2876 0.2505 0.114 Uiso 1 1 calc R U . . .
C21 C 0.5283(7) 0.3196(4) 0.3535(4) 0.0417(18) Uani 1 1 d . . . . .
H21A H 0.4560 0.2994 0.3755 0.050 Uiso 1 1 calc R U . . .
H21B H 0.5828 0.2792 0.3440 0.050 Uiso 1 1 calc R U . . .
C22 C 0.6164(9) 0.3772(4) 0.3980(4) 0.049(2) Uani 1 1 d . . . . .
H22A H 0.5602 0.4134 0.4141 0.059 Uiso 1 1 calc R U . . .
H22B H 0.6812 0.4030 0.3749 0.059 Uiso 1 1 calc R U . . .
C23 C 0.6933(8) 0.3408(5) 0.4541(4) 0.051(2) Uani 1 1 d . . . . .
H23A H 0.6279 0.3167 0.4779 0.061 Uiso 1 1 calc R U . . .
H23B H 0.7455 0.3028 0.4375 0.061 Uiso 1 1 calc R U . . .
C24 C 0.7889(10) 0.3966(5) 0.4990(5) 0.065(3) Uani 1 1 d . . . . .
H24A H 0.8303 0.3720 0.5348 0.098 Uiso 1 1 calc R U . . .
H24B H 0.7384 0.4355 0.5141 0.098 Uiso 1 1 calc R U . . .
H24C H 0.8586 0.4175 0.4766 0.098 Uiso 1 1 calc R U . . .
C25 C 0.3773(9) 0.4096(4) 0.3028(4) 0.0468(19) Uani 1 1 d . . . . .
H25A H 0.3409 0.4268 0.2618 0.056 Uiso 1 1 calc R U . . .
H25B H 0.4348 0.4507 0.3268 0.056 Uiso 1 1 calc R U . . .
C26 C 0.2587(8) 0.3890(5) 0.3391(4) 0.048(2) Uani 1 1 d . . . . .
H26A H 0.1963 0.3510 0.3137 0.058 Uiso 1 1 calc R U . . .
H26B H 0.2934 0.3686 0.3790 0.058 Uiso 1 1 calc R U . . .
C27 C 0.1835(12) 0.4554(6) 0.3534(5) 0.079(3) Uani 1 1 d . . . . .
H27A H 0.1507 0.4761 0.3134 0.095 Uiso 1 1 calc R U . . .
H27B H 0.2465 0.4930 0.3790 0.095 Uiso 1 1 calc R U . . .
C28 C 0.0646(11) 0.4381(6) 0.3884(5) 0.079(3) Uani 1 1 d . . . . .
H28A H 0.0268 0.4835 0.3999 0.119 Uiso 1 1 calc R U . . .
H28B H 0.0948 0.4141 0.4264 0.119 Uiso 1 1 calc R U . . .
H28C H -0.0038 0.4057 0.3612 0.119 Uiso 1 1 calc R U . . .
C29 C 0.3809(8) 0.2810(4) 0.2530(4) 0.0475(19) Uani 1 1 d . . . . .
H29A H 0.3096 0.2640 0.2770 0.057 Uiso 1 1 calc R U . . .
H29B H 0.4394 0.2409 0.2495 0.057 Uiso 1 1 calc R U . . .
C30 C 0.3152(9) 0.2947(5) 0.1862(4) 0.054(2) Uani 1 1 d . . . . .
H30A H 0.3856 0.3067 0.1601 0.064 Uiso 1 1 calc R U . . .
H30B H 0.2612 0.3370 0.1885 0.064 Uiso 1 1 calc R U . . .
C31 C 0.2239(9) 0.2267(5) 0.1549(4) 0.056(2) Uani 1 1 d . . . . .
H31A H 0.1532 0.2151 0.1809 0.067 Uiso 1 1 calc R U . . .
H31B H 0.2778 0.1844 0.1531 0.067 Uiso 1 1 calc R U . . .
C32 C 0.1569(10) 0.2396(7) 0.0864(5) 0.079(3) Uani 1 1 d . . . . .
H32A H 0.0992 0.1960 0.0687 0.118 Uiso 1 1 calc R U . . .
H32B H 0.2265 0.2493 0.0601 0.118 Uiso 1 1 calc R U . . .
H32C H 0.1032 0.2814 0.0880 0.118 Uiso 1 1 calc R U . . .
O1W O 0.2795(6) 0.5295(4) 0.1991(3) 0.0632(18) Uani 1 1 d . . . . .
H1WA H 0.2926 0.5480 0.1567 0.095 Uiso 1 1 d . U . . .
H1WB H 0.3651 0.5425 0.2304 0.095 Uiso 1 1 d . U . . .
O2W O 0.9335(17) 0.7718(8) 0.1460(10) 0.106(6) Uani 0.5 1 d . . P C 1
H2WA H 0.8981 0.7884 0.1111 0.158 Uiso 0.5 1 d . U P D 1
H2WB H 0.8683 0.7462 0.1600 0.158 Uiso 0.5 1 d . U P E 1
O3W O 0.2221(6) -0.0393(4) 0.3226(3) 0.074(2) Uani 1 1 d . . . . .
H3WA H 0.2428 -0.0108 0.2862 0.111 Uiso 1 1 d . U . . .
H3WB H 0.3047 -0.0457 0.3412 0.111 Uiso 1 1 d . U . . .
O4W O 0.2599(11) 0.0675(6) 0.2408(5) 0.048(3) Uani 0.5 1 d . . P F 2
H4WA H 0.3411 0.0581 0.2307 0.073 Uiso 0.5 1 d . U P G 2
H4WB H 0.2677 0.0911 0.2740 0.073 Uiso 0.5 1 d . U P H 2

loop_
_atom_site_aniso_label
_atom_site_aniso_U_11
_atom_site_aniso_U_22
_atom_site_aniso_U_33
_atom_site_aniso_U_23
_atom_site_aniso_U_13
_atom_site_aniso_U_12
Np1A 0.03955(17) 0.03754(17) 0.04252(18) 0.01292(13) 0.01901(13) 0.00911(13)
O1A 0.047(3) 0.056(3) 0.054(3) 0.030(3) 0.017(3) 0.017(3)
O2A 0.041(3) 0.076(4) 0.040(3) 0.015(3) 0.016(2) 0.021(3)
O3A 0.040(3) 0.049(3) 0.044(3) 0.017(2) 0.020(2) 0.011(2)
O4A 0.069(4) 0.040(3) 0.057(4) 0.008(3) 0.029(3) 0.012(3)
N1A 0.058(4) 0.047(4) 0.044(4) 0.015(3) 0.027(3) 0.014(3)
N2A 0.040(4) 0.042(4) 0.062(5) 0.000(3) 0.017(3) 0.011(3)
N3A 0.039(4) 0.058(4) 0.057(4) -0.007(3) 0.027(3) -0.007(3)
C1A 0.045(4) 0.050(5) 0.034(4) 0.014(3) 0.012(3) -0.002(4)
C2A 0.039(4) 0.031(4) 0.042(4) 0.010(3) 0.004(3) -0.003(3)
C3A 0.049(5) 0.052(5) 0.049(5) 0.015(4) 0.001(4) -0.003(4)
C4A 0.055(5) 0.065(6) 0.059(6) 0.032(5) -0.001(4) 0.009(4)
C5A 0.038(4) 0.062(5) 0.065(6) 0.024(5) 0.000(4) 0.012(4)
C6A 0.034(4) 0.040(4) 0.054(5) 0.006(4) 0.004(3) -0.001(3)
C7A 0.036(4) 0.029(4) 0.046(4) 0.007(3) 0.006(3) 0.003(3)
C8A 0.049(5) 0.038(4) 0.042(4) 0.014(3) 0.016(3) 0.011(3)
C9A 0.058(5) 0.051(5) 0.050(5) 0.014(4) 0.021(4) 0.018(4)
C10A 0.082(7) 0.054(5) 0.052(5) 0.010(4) 0.029(5) 0.016(5)
C11A 0.080(7) 0.053(5) 0.046(5) -0.001(4) 0.017(5) 0.012(5)
C12A 0.061(6) 0.050(5) 0.051(5) 0.002(4) 0.001(4) 0.007(4)
C13A 0.054(5) 0.027(4) 0.047(5) 0.002(3) 0.008(4) 0.002(3)
C14A 0.041(4) 0.035(4) 0.056(5) 0.000(4) 0.004(4) 0.008(3)
C15A 0.039(5) 0.080(7) 0.073(7) -0.013(5) 0.011(4) 0.010(5)
C16A 0.038(5) 0.112(9) 0.092(8) 0.030(7) 0.025(5) 0.026(5)
C17A 0.063(7) 0.200(15) 0.099(9) 0.091(10) 0.060(7) 0.063(8)
C18A 0.083(7) 0.085(7) 0.054(6) 0.025(5) 0.045(5) 0.037(6)
C19A 0.083(8) 0.061(6) 0.099(8) 0.008(6) 0.047(6) 0.014(5)
Np1B 0.03752(17) 0.02792(15) 0.04758(19) 0.01094(12) -0.01090(13) -0.00057(12)
O1B 0.070(4) 0.041(3) 0.044(3) 0.005(3) -0.020(3) 0.007(3)
O2B 0.036(3) 0.081(4) 0.063(4) 0.038(3) -0.006(3) 0.002(3)
O3B 0.037(3) 0.029(3) 0.050(3) 0.004(2) -0.001(2) 0.007(2)
O4B 0.059(4) 0.046(3) 0.053(3) 0.016(3) -0.019(3) -0.006(3)
N1B 0.048(4) 0.028(3) 0.045(4) 0.003(3) -0.009(3) 0.006(3)
N2B 0.033(3) 0.033(3) 0.053(4) 0.012(3) -0.003(3) 0.002(3)
N3B 0.034(3) 0.032(3) 0.043(4) 0.007(3) -0.007(3) -0.004(3)
C1B 0.072(6) 0.035(4) 0.048(5) 0.006(4) 0.003(4) 0.017(4)
C2B 0.088(7) 0.027(4) 0.035(4) 0.002(3) -0.009(4) 0.015(4)
C3B 0.126(9) 0.047(5) 0.040(5) 0.004(4) 0.018(5) 0.037(6)
C4B 0.176(14) 0.047(6) 0.042(6) 0.006(4) 0.022(7) 0.028(7)
C5B 0.119(10) 0.062(6) 0.045(6) 0.006(5) -0.016(6) 0.026(6)
C6B 0.109(8) 0.040(5) 0.044(5) 0.008(4) -0.022(5) 0.016(5)
C7B 0.096(8) 0.025(4) 0.044(5) -0.003(3) -0.024(5) 0.008(4)
C8B 0.032(4) 0.065(6) 0.088(7) 0.053(5) 0.006(4) -0.004(4)
C9B 0.034(5) 0.107(8) 0.092(8) 0.073(7) -0.002(5) -0.011(5)
C10B 0.027(5) 0.118(10) 0.147(12) 0.096(10) 0.019(6) 0.015(5)
C11B 0.060(7) 0.067(7) 0.155(12) 0.072(8) 0.039(8) 0.015(5)
C12B 0.048(5) 0.047(5) 0.116(9) 0.036(5) 0.024(5) 0.007(4)
C13B 0.037(4) 0.040(4) 0.087(7) 0.035(5) 0.013(4) -0.002(3)
C14B 0.043(5) 0.041(4) 0.069(6) 0.015(4) 0.014(4) -0.004(4)
C15B 0.054(5) 0.042(4) 0.048(5) 0.000(4) -0.005(4) 0.002(4)
C16B 0.049(5) 0.036(4) 0.045(5) -0.003(3) -0.013(4) -0.002(3)
C17B 0.032(4) 0.048(4) 0.041(4) 0.010(3) -0.008(3) -0.001(3)
C18B 0.038(4) 0.041(4) 0.049(5) 0.009(4) -0.003(3) 0.007(3)
C19B 0.039(4) 0.029(4) 0.045(4) 0.004(3) -0.001(3) 0.004(3)
N1 0.088(6) 0.042(4) 0.066(5) -0.013(4) -0.022(4) 0.022(4)
C1 0.063(6) 0.039(5) 0.102(8) -0.014(5) -0.011(5) 0.024(4)
C2 0.091(8) 0.060(7) 0.110(10) -0.035(6) 0.010(7) 0.017(6)
C3 0.096(5) 0.080(5) 0.098(5) -0.001(4) 0.021(4) 0.011(4)
C4 0.131(9) 0.119(8) 0.115(8) -0.010(7) 0.004(7) 0.026(7)
C5 0.140(11) 0.049(6) 0.067(7) 0.010(5) 0.019(7) 0.047(6)
C6 0.072(7) 0.099(9) 0.101(9) 0.023(7) 0.015(6) 0.047(7)
C7 0.124(19) 0.13(2) 0.091(15) 0.065(14) 0.033(13) 0.071(16)
C8 0.109(17) 0.27(3) 0.132(19) 0.10(2) 0.033(14) 0.14(2)
C6' 0.072(7) 0.099(9) 0.101(9) 0.023(7) 0.015(6) 0.047(7)
C7' 0.06(2) 0.052(18) 0.06(2) -0.040(17) -0.001(16) 0.005(15)
C8' 0.078(14) 0.073(14) 0.085(14) 0.015(9) 0.010(9) 0.005(9)
C9 0.102(8) 0.039(5) 0.073(7) -0.006(5) -0.022(6) 0.015(5)
C10 0.129(10) 0.043(5) 0.062(7) -0.003(5) -0.022(6) 0.025(6)
C11 0.136(11) 0.044(6) 0.078(8) 0.002(5) -0.037(7) 0.007(6)
C12 0.144(12) 0.058(7) 0.085(9) -0.013(6) -0.012(8) -0.007(7)
C13 0.151(12) 0.036(5) 0.097(9) -0.013(5) -0.048(8) 0.017(6)
C14 0.120(6) 0.105(6) 0.119(6) 0.006(4) -0.009(4) 0.012(5)
C15 0.156(8) 0.144(8) 0.162(8) 0.012(5) 0.003(5) 0.012(5)
C16 0.174(12) 0.179(11) 0.194(12) 0.016(9) 0.008(9) -0.002(9)
N2 0.042(4) 0.031(3) 0.058(4) 0.016(3) 0.025(3) 0.007(3)
C17 0.076(6) 0.037(4) 0.085(7) 0.005(4) 0.054(6) -0.010(4)
C18 0.086(5) 0.081(5) 0.103(5) -0.010(4) 0.045(4) 0.002(4)
C19 0.106(6) 0.110(6) 0.131(6) -0.008(4) 0.012(4) 0.019(4)
C20 0.057(6) 0.082(7) 0.091(8) -0.003(6) 0.002(5) 0.035(5)
C21 0.033(4) 0.032(4) 0.063(5) 0.014(4) 0.010(3) 0.007(3)
C22 0.056(5) 0.027(4) 0.069(6) 0.008(4) 0.028(4) 0.001(3)
C23 0.046(5) 0.046(5) 0.062(5) -0.003(4) 0.015(4) 0.002(4)
C24 0.062(6) 0.063(6) 0.071(6) -0.009(5) 0.028(5) -0.018(5)
C25 0.055(5) 0.043(4) 0.049(5) 0.014(4) 0.019(4) 0.018(4)
C26 0.032(4) 0.061(5) 0.056(5) 0.015(4) 0.009(3) 0.016(4)
C27 0.096(8) 0.084(7) 0.078(7) 0.039(6) 0.051(6) 0.053(6)
C28 0.078(7) 0.102(8) 0.075(7) 0.024(6) 0.035(6) 0.059(7)
C29 0.046(5) 0.045(5) 0.057(5) 0.015(4) 0.019(4) 0.006(4)
C30 0.059(5) 0.057(5) 0.053(5) 0.024(4) 0.023(4) 0.013(4)
C31 0.050(5) 0.072(6) 0.049(5) 0.020(4) 0.008(4) 0.013(4)
C32 0.049(6) 0.133(10) 0.057(6) 0.014(6) 0.007(5) 0.017(6)
O1W 0.039(3) 0.089(5) 0.071(4) 0.046(4) 0.020(3) 0.011(3)
O2W 0.077(11) 0.062(9) 0.181(19) 0.003(11) 0.037(11) 0.000(8)
O3W 0.053(4) 0.104(6) 0.059(4) -0.007(4) -0.006(3) 0.007(4)
O4W 0.050(7) 0.041(6) 0.049(6) -0.009(5) -0.010(5) 0.009(5)

loop_
_atom_type_symbol
_atom_type_description
_atom_type_scat_dispersion_real
_atom_type_scat_dispersion_imag
_atom_type_scat_source
C C 0.0033 0.0016 'International Tables Vol C Tables 4.2.6.8 and 6.1.1.4'
H H 0.0000 0.0000 'International Tables Vol C Tables 4.2.6.8 and 6.1.1.4'
N N 0.0061 0.0033 'International Tables Vol C Tables 4.2.6.8 and 6.1.1.4'
O O 0.0106 0.0060 'International Tables Vol C Tables 4.2.6.8 and 6.1.1.4'
Np Np -11.4937 4.1493 'International Tables Vol C Tables 4.2.6.8 and 6.1.1.4'

loop_
_geom_angle_atom_site_label_1
_geom_angle_atom_site_label_2
_geom_angle_atom_site_label_3
_geom_angle
_geom_angle_site_symmetry_1
_geom_angle_site_symmetry_3
_geom_angle_publ_flag
O3A Np1A O4A 175.7(2) . . ?
O3A Np1A O1A 91.2(2) . . ?
O4A Np1A O1A 92.3(2) . . ?
O3A Np1A O2A 91.1(2) . . ?
O4A Np1A O2A 91.8(2) . . ?
O1A Np1A O2A 84.54(18) . . ?
O3A Np1A N1A 93.9(2) . . ?
O4A Np1A N1A 84.8(2) . . ?
O1A Np1A N1A 70.71(19) . . ?
O2A Np1A N1A 154.80(19) . . ?
O3A Np1A N2A 92.5(2) . . ?
O4A Np1A N2A 85.5(2) . . ?
O1A Np1A N2A 154.8(2) . . ?
O2A Np1A N2A 70.52(19) . . ?
N1A Np1A N2A 133.7(2) . . ?
O3A Np1A N3A 87.1(2) . . ?
O4A Np1A N3A 88.6(2) . . ?
O1A Np1A N3A 137.7(2) . . ?
O2A Np1A N3A 137.7(2) . . ?
N1A Np1A N3A 67.3(2) . . ?
N2A Np1A N3A 67.4(2) . . ?
C7A O1A Np1A 134.6(5) . . ?
C8A O2A Np1A 141.9(5) . . ?
C1A N1A C18A 118.4(7) . . ?
C1A N1A Np1A 126.7(5) . . ?
C18A N1A Np1A 113.8(5) . . ?
C14A N2A C15A 114.7(7) . . ?
C14A N2A Np1A 130.2(5) . . ?
C15A N2A Np1A 114.7(5) . . ?
C17A N3A C16A 108.6(8) . . ?
C17A N3A C19A 114.8(9) . . ?
C16A N3A C19A 103.1(8) . . ?
C17A N3A Np1A 109.3(5) . . ?
C16A N3A Np1A 106.8(5) . . ?
C19A N3A Np1A 113.7(5) . . ?
N1A C1A C2A 128.8(7) . . ?
N1A C1A H1AA 115.6 . . ?
C2A C1A H1AA 115.6 . . ?
C3A C2A C7A 118.3(7) . . ?
C3A C2A C1A 117.7(7) . . ?
C7A C2A C1A 123.9(6) . . ?
C4A C3A C2A 123.9(8) . . ?
C4A C3A H3AA 118.0 . . ?
C2A C3A H3AA 118.0 . . ?
C3A C4A C5A 117.7(8) . . ?
C3A C4A H4AA 121.2 . . ?
C5A C4A H4AA 121.2 . . ?
C6A C5A C4A 120.3(8) . . ?
C6A C5A H5AA 119.9 . . ?
C4A C5A H5AA 119.9 . . ?
C5A C6A C7A 122.6(8) . . ?
C5A C6A H6AA 118.7 . . ?
C7A C6A H6AA 118.7 . . ?
O1A C7A C6A 119.8(7) . . ?
O1A C7A C2A 122.9(6) . . ?
C6A C7A C2A 117.2(7) . . ?
O2A C8A C9A 120.1(7) . . ?
O2A C8A C13A 123.6(7) . . ?
C9A C8A C13A 116.2(7) . . ?
C10A C9A C8A 122.2(8) . . ?
C10A C9A H9AA 118.9 . . ?
C8A C9A H9AA 118.9 . . ?
C9A C10A C11A 121.3(8) . . ?
C9A C10A H10C 119.3 . . ?
C11A C10A H10C 119.3 . . ?
C12A C11A C10A 118.0(9) . . ?
C12A C11A H11C 121.0 . . ?
C10A C11A H11C 121.0 . . ?
C11A C12A C13A 123.1(9) . . ?
C11A C12A H12D 118.5 . . ?
C13A C12A H12D 118.5 . . ?
C12A C13A C8A 119.1(8) . . ?
C12A C13A C14A 116.5(8) . . ?
C8A C13A C14A 124.4(7) . . ?
N2A C14A C13A 128.5(7) . . ?
N2A C14A H14C 115.8 . . ?
C13A C14A H14C 115.8 . . ?
C16A C15A N2A 113.1(8) . . ?
C16A C15A H15C 109.0 . . ?
N2A C15A H15C 109.0 . . ?
C16A C15A H15D 109.0 . . ?
N2A C15A H15D 109.0 . . ?
H15C C15A H15D 107.8 . . ?
C15A C16A N3A 117.7(9) . . ?
C15A C16A H16D 107.9 . . ?
N3A C16A H16D 107.9 . . ?
C15A C16A H16E 107.9 . . ?
N3A C16A H16E 107.9 . . ?
H16D C16A H16E 107.2 . . ?
N3A C17A C18A 105.2(9) . . ?
N3A C17A H17C 110.7 . . ?
C18A C17A H17C 110.7 . . ?
N3A C17A H17D 110.7 . . ?
C18A C17A H17D 110.7 . . ?
H17C C17A H17D 108.8 . . ?
N1A C18A C17A 106.7(8) . . ?
N1A C18A H18C 110.4 . . ?
C17A C18A H18C 110.4 . . ?
N1A C18A H18D 110.4 . . ?
C17A C18A H18D 110.4 . . ?
H18C C18A H18D 108.6 . . ?
N3A C19A H19C 106.8 . . ?
N3A C19A H19D 106.5 . . ?
H19C C19A H19D 113.6 . . ?
N3A C19A H19E 107.1 . . ?
H19C C19A H19E 111.6 . . ?
H19D C19A H19E 110.8 . . ?
O3B Np1B O4B 175.4(2) . . ?
O3B Np1B O1B 90.4(2) . . ?
O4B Np1B O1B 91.4(2) . . ?
O3B Np1B O2B 94.8(2) . . ?
O4B Np1B O2B 89.5(2) . . ?
O1B Np1B O2B 85.4(2) . . ?
O3B Np1B N1B 82.9(2) . . ?
O4B Np1B N1B 93.8(2) . . ?
O1B Np1B N1B 71.3(2) . . ?
O2B Np1B N1B 156.5(2) . . ?
O3B Np1B N3B 87.0(2) . . ?
O4B Np1B N3B 88.9(2) . . ?
O1B Np1B N3B 138.8(2) . . ?
O2B Np1B N3B 135.8(2) . . ?
N1B Np1B N3B 67.5(2) . . ?
O3B Np1B N2B 85.4(2) . . ?
O4B Np1B N2B 94.7(2) . . ?
O1B Np1B N2B 154.39(19) . . ?
O2B Np1B N2B 69.9(2) . . ?
N1B Np1B N2B 132.79(19) . . ?
N3B Np1B N2B 66.30(19) . . ?
C7B O1B Np1B 135.4(5) . . ?
C8B O2B Np1B 143.2(6) . . ?
C1B N1B C18B 115.6(7) . . ?
C1B N1B Np1B 127.0(5) . . ?
C18B N1B Np1B 115.5(5) . . ?
C14B N2B C15B 114.7(7) . . ?
C14B N2B Np1B 129.3(6) . . ?
C15B N2B Np1B 115.6(5) . . ?
C17B N3B C19B 110.4(6) . . ?
C17B N3B C16B 108.0(6) . . ?
C19B N3B C16B 110.4(6) . . ?
C17B N3B Np1B 107.7(4) . . ?
C19B N3B Np1B 113.0(4) . . ?
C16B N3B Np1B 107.2(4) . . ?
N1B C1B C2B 128.1(9) . . ?
N1B C1B H1BA 116.0 . . ?
C2B C1B H1BA 116.0 . . ?
C3B C2B C7B 121.4(8) . . ?
C3B C2B C1B 115.5(9) . . ?
C7B C2B C1B 123.1(9) . . ?
C2B C3B C4B 120.0(11) . . ?
C2B C3B H3BA 120.0 . . ?
C4B C3B H3BA 120.0 . . ?
C5B C4B C3B 119.9(11) . . ?
C5B C4B H4BA 120.1 . . ?
C3B C4B H4BA 120.1 . . ?
C6B C5B C4B 120.5(9) . . ?
C6B C5B H5BA 119.8 . . ?
C4B C5B H5BA 119.8 . . ?
C5B C6B C7B 123.4(11) . . ?
C5B C6B H6BA 118.3 . . ?
C7B C6B H6BA 118.3 . . ?
O1B C7B C2B 124.0(8) . . ?
O1B C7B C6B 121.0(10) . . ?
C2B C7B C6B 114.9(10) . . ?
O2B C8B C13B 123.4(8) . . ?
O2B C8B C9B 120.3(10) . . ?
C13B C8B C9B 116.3(10) . . ?
C10B C9B C8B 121.4(12) . . ?
C10B C9B H9BA 119.3 . . ?
C8B C9B H9BA 119.3 . . ?
C11B C10B C9B 121.0(10) . . ?
C11B C10B H10D 119.5 . . ?
C9B C10B H10D 119.5 . . ?
C10B C11B C12B 119.7(11) . . ?
C10B C11B H11D 120.2 . . ?
C12B C11B H11D 120.2 . . ?
C11B C12B C13B 120.7(12) . . ?
C11B C12B H12E 119.6 . . ?
C13B C12B H12E 119.6 . . ?
C8B C13B C12B 120.8(9) . . ?
C8B C13B C14B 124.2(8) . . ?
C12B C13B C14B 114.9(9) . . ?
N2B C14B C13B 128.7(9) . . ?
N2B C14B H14D 115.6 . . ?
C13B C14B H14D 115.6 . . ?
N2B C15B C16B 111.2(7) . . ?
N2B C15B H15E 109.4 . . ?
C16B C15B H15E 109.4 . . ?
N2B C15B H15F 109.4 . . ?
C16B C15B H15F 109.4 . . ?
H15E C15B H15F 108.0 . . ?
N3B C16B C15B 111.7(6) . . ?
N3B C16B H16F 109.3 . . ?
C15B C16B H16F 109.3 . . ?
N3B C16B H16G 109.3 . . ?
C15B C16B H16G 109.3 . . ?
H16F C16B H16G 107.9 . . ?
N3B C17B C18B 112.7(6) . . ?
N3B C17B H17E 109.1 . . ?
C18B C17B H17E 109.1 . . ?
N3B C17B H17F 109.1 . . ?
C18B C17B H17F 109.1 . . ?
H17E C17B H17F 107.8 . . ?
N1B C18B C17B 109.0(6) . . ?
N1B C18B H18E 109.9 . . ?
C17B C18B H18E 109.9 . . ?
N1B C18B H18F 109.9 . . ?
C17B C18B H18F 109.9 . . ?
H18E C18B H18F 108.3 . . ?
N3B C19B H19F 109.5 . . ?
N3B C19B H19G 109.5 . . ?
H19F C19B H19G 109.5 . . ?
N3B C19B H19H 109.5 . . ?
H19F C19B H19H 109.5 . . ?
H19G C19B H19H 109.5 . . ?
C13 N1 C1 114.2(9) . . ?
C13 N1 C9 110.5(8) . . ?
C1 N1 C9 105.5(7) . . ?
C13 N1 C5 107.0(7) . . ?
C1 N1 C5 109.9(7) . . ?
C9 N1 C5 109.8(9) . . ?
N1 C1 C2 115.0(7) . . ?
N1 C1 H1A 108.5 . . ?
C2 C1 H1A 108.5 . . ?
N1 C1 H1B 108.5 . . ?
C2 C1 H1B 108.5 . . ?
H1A C1 H1B 107.5 . . ?
C3 C2 C1 110.2(8) . . ?
C3 C2 H2A 109.6 . . ?
C1 C2 H2A 109.6 . . ?
C3 C2 H2B 109.6 . . ?
C1 C2 H2B 109.6 . . ?
H2A C2 H2B 108.1 . . ?
C4 C3 C2 115.5(10) . . ?
C4 C3 H3A 108.4 . . ?
C2 C3 H3A 108.4 . . ?
C4 C3 H3B 108.4 . . ?
C2 C3 H3B 108.4 . . ?
H3A C3 H3B 107.5 . . ?
C3 C4 H4A 109.5 . . ?
C3 C4 H4B 109.5 . . ?
H4A C4 H4B 109.5 . . ?
C3 C4 H4C 109.5 . . ?
H4A C4 H4C 109.5 . . ?
H4B C4 H4C 109.5 . . ?
C6' C5 N1 115.8(8) . . ?
C6 C5 N1 115.8(8) . . ?
C6 C5 H5A 108.3 . . ?
N1 C5 H5A 108.3 . . ?
C6 C5 H5B 108.3 . . ?
N1 C5 H5B 108.3 . . ?
H5A C5 H5B 107.4 . . ?
C5 C6 C7 105.6(11) . . ?
C5 C6 H6A 110.6 . . ?
C7 C6 H6A 110.6 . . ?
C5 C6 H6B 110.6 . . ?
C7 C6 H6B 110.6 . . ?
H6A C6 H6B 108.8 . . ?
C6 C7 C8 107.5(13) . . ?
C6 C7 H7A 110.2 . . ?
C8 C7 H7A 110.2 . . ?
C6 C7 H7B 110.2 . . ?
C8 C7 H7B 110.2 . . ?
H7A C7 H7B 108.5 . . ?
C7 C8 H8A 109.5 . . ?
C7 C8 H8B 109.5 . . ?
H8A C8 H8B 109.5 . . ?
C7 C8 H8C 109.5 . . ?
H8A C8 H8C 109.5 . . ?
H8B C8 H8C 109.5 . . ?
C5 C6' C7' 131.1(14) . . ?
C5 C6' H6'A 104.5 . . ?
C7' C6' H6'A 104.5 . . ?
C5 C6' H6'B 104.5 . . ?
C7' C6' H6'B 104.5 . . ?
H6'A C6' H6'B 105.6 . . ?
C6' C7' C8' 109.7(16) . . ?
C6' C7' H7'A 109.7 . . ?
C8' C7' H7'A 109.7 . . ?
C6' C7' H7'B 109.7 . . ?
C8' C7' H7'B 109.7 . . ?
H7'A C7' H7'B 108.2 . . ?
C7' C8' H8'A 109.5 . . ?
C7' C8' H8'B 109.5 . . ?
H8'A C8' H8'B 109.5 . . ?
C7' C8' H8'C 109.5 . . ?
H8'A C8' H8'C 109.5 . . ?
H8'B C8' H8'C 109.5 . . ?
C10 C9 N1 116.5(8) . . ?
C10 C9 H9A 108.2 . . ?
N1 C9 H9A 108.2 . . ?
C10 C9 H9B 108.2 . . ?
N1 C9 H9B 108.2 . . ?
H9A C9 H9B 107.3 . . ?
C9 C10 C11 111.0(9) . . ?
C9 C10 H10A 109.4 . . ?
C11 C10 H10A 109.4 . . ?
C9 C10 H10B 109.4 . . ?
C11 C10 H10B 109.4 . . ?
H10A C10 H10B 108.0 . . ?
C12 C11 C10 112.0(9) . . ?
C12 C11 H11A 109.2 . . ?
C10 C11 H11A 109.2 . . ?
C12 C11 H11B 109.2 . . ?
C10 C11 H11B 109.2 . . ?
H11A C11 H11B 107.9 . . ?
C11 C12 H12A 109.5 . . ?
C11 C12 H12B 109.5 . . ?
H12A C12 H12B 109.5 . . ?
C11 C12 H12C 109.5 . . ?
H12A C12 H12C 109.5 . . ?
H12B C12 H12C 109.5 . . ?
N1 C13 C14 113.3(8) . . ?
N1 C13 H13A 108.9 . . ?
C14 C13 H13A 108.9 . . ?
N1 C13 H13B 108.9 . . ?
C14 C13 H13B 108.9 . . ?
H13A C13 H13B 107.7 . . ?
C13 C14 C15 107.5(10) . . ?
C13 C14 H14A 110.2 . . ?
C15 C14 H14A 110.2 . . ?
C13 C14 H14B 110.2 . . ?
C15 C14 H14B 110.2 . . ?
H14A C14 H14B 108.5 . . ?
C16 C15 C14 116.2(13) . . ?
C16 C15 H15A 108.2 . . ?
C14 C15 H15A 108.2 . . ?
C16 C15 H15B 108.2 . . ?
C14 C15 H15B 108.2 . . ?
H15A C15 H15B 107.4 . . ?
C15 C16 H16A 109.5 . . ?
C15 C16 H16B 109.5 . . ?
H16A C16 H16B 109.5 . . ?
C15 C16 H16C 109.5 . . ?
H16A C16 H16C 109.5 . . ?
H16B C16 H16C 109.5 . . ?
C21 N2 C29 107.6(5) . . ?
C21 N2 C25 111.0(6) . . ?
C29 N2 C25 111.3(6) . . ?
C21 N2 C17 111.1(7) . . ?
C29 N2 C17 110.3(6) . . ?
C25 N2 C17 105.5(6) . . ?
C18 C17 N2 114.0(7) . . ?
C18 C17 H17A 108.7 . . ?
N2 C17 H17A 108.7 . . ?
C18 C17 H17B 108.7 . . ?
N2 C17 H17B 108.7 . . ?
H17A C17 H17B 107.6 . . ?
C19 C18 C17 120.7(11) . . ?
C19 C18 H18A 107.1 . . ?
C17 C18 H18A 107.1 . . ?
C19 C18 H18B 107.1 . . ?
C17 C18 H18B 107.1 . . ?
H18A C18 H18B 106.8 . . ?
C18 C19 C20 120.9(13) . . ?
C18 C19 H19A 107.1 . . ?
C20 C19 H19A 107.1 . . ?
C18 C19 H19B 107.1 . . ?
C20 C19 H19B 107.1 . . ?
H19A C19 H19B 106.8 . . ?
C19 C20 H20A 109.5 . . ?
C19 C20 H20B 109.5 . . ?
H20A C20 H20B 109.5 . . ?
C19 C20 H20C 109.5 . . ?
H20A C20 H20C 109.5 . . ?
H20B C20 H20C 109.5 . . ?
C22 C21 N2 115.4(6) . . ?
C22 C21 H21A 108.4 . . ?
N2 C21 H21A 108.4 . . ?
C22 C21 H21B 108.4 . . ?
N2 C21 H21B 108.4 . . ?
H21A C21 H21B 107.5 . . ?
C21 C22 C23 110.4(6) . . ?
C21 C22 H22A 109.6 . . ?
C23 C22 H22A 109.6 . . ?
C21 C22 H22B 109.6 . . ?
C23 C22 H22B 109.6 . . ?
H22A C22 H22B 108.1 . . ?
C24 C23 C22 112.4(7) . . ?
C24 C23 H23A 109.1 . . ?
C22 C23 H23A 109.1 . . ?
C24 C23 H23B 109.1 . . ?
C22 C23 H23B 109.1 . . ?
H23A C23 H23B 107.9 . . ?
C23 C24 H24A 109.5 . . ?
C23 C24 H24B 109.5 . . ?
H24A C24 H24B 109.5 . . ?
C23 C24 H24C 109.5 . . ?
H24A C24 H24C 109.5 . . ?
H24B C24 H24C 109.5 . . ?
N2 C25 C26 114.2(6) . . ?
N2 C25 H25A 108.7 . . ?
C26 C25 H25A 108.7 . . ?
N2 C25 H25B 108.7 . . ?
C26 C25 H25B 108.7 . . ?
H25A C25 H25B 107.6 . . ?
C27 C26 C25 111.3(7) . . ?
C27 C26 H26A 109.4 . . ?
C25 C26 H26A 109.4 . . ?
C27 C26 H26B 109.4 . . ?
C25 C26 H26B 109.4 . . ?
H26A C26 H26B 108.0 . . ?
C26 C27 C28 113.6(9) . . ?
C26 C27 H27A 108.9 . . ?
C28 C27 H27A 108.9 . . ?
C26 C27 H27B 108.9 . . ?
C28 C27 H27B 108.9 . . ?
H27A C27 H27B 107.7 . . ?
C27 C28 H28A 109.5 . . ?
C27 C28 H28B 109.5 . . ?
H28A C28 H28B 109.5 . . ?
C27 C28 H28C 109.5 . . ?
H28A C28 H28C 109.5 . . ?
H28B C28 H28C 109.5 . . ?
N2 C29 C30 116.3(6) . . ?
N2 C29 H29A 108.2 . . ?
C30 C29 H29A 108.2 . . ?
N2 C29 H29B 108.2 . . ?
C30 C29 H29B 108.2 . . ?
H29A C29 H29B 107.4 . . ?
C29 C30 C31 111.3(7) . . ?
C29 C30 H30A 109.4 . . ?
C31 C30 H30A 109.4 . . ?
C29 C30 H30B 109.4 . . ?
C31 C30 H30B 109.4 . . ?
H30A C30 H30B 108.0 . . ?
C30 C31 C32 112.0(8) . . ?
C30 C31 H31A 109.2 . . ?
C32 C31 H31A 109.2 . . ?
C30 C31 H31B 109.2 . . ?
C32 C31 H31B 109.2 . . ?
H31A C31 H31B 107.9 . . ?
C31 C32 H32A 109.5 . . ?
C31 C32 H32B 109.5 . . ?
H32A C32 H32B 109.5 . . ?
C31 C32 H32C 109.5 . . ?
H32A C32 H32C 109.5 . . ?
H32B C32 H32C 109.5 . . ?
H1WA O1W H1WB 109.5 . . ?
H2WA O2W H2WB 106.2 . . ?
H3WA O3W H3WB 101.0 . . ?
H4WA O4W H4WB 110.8 . . ?

loop_
_geom_bond_atom_site_label_1
_geom_bond_atom_site_label_2
_geom_bond_distance
_geom_bond_site_symmetry_2
_geom_bond_publ_flag
Np1A O3A 1.809(5) . ?
Np1A O4A 1.819(5) . ?
Np1A O1A 2.375(5) . ?
Np1A O2A 2.400(5) . ?
Np1A N1A 2.599(6) . ?
Np1A N2A 2.626(7) . ?
Np1A N3A 2.636(6) . ?
O1A C7A 1.306(8) . ?
O2A C8A 1.289(9) . ?
N1A C1A 1.276(10) . ?
N1A C18A 1.474(10) . ?
N2A C14A 1.284(10) . ?
N2A C15A 1.479(10) . ?
N3A C17A 1.425(12) . ?
N3A C16A 1.478(12) . ?
N3A C19A 1.537(12) . ?
C1A C2A 1.432(11) . ?
C1A H1AA 0.9300 . ?
C2A C3A 1.394(10) . ?
C2A C7A 1.428(10) . ?
C3A C4A 1.371(12) . ?
C3A H3AA 0.9300 . ?
C4A C5A 1.399(12) . ?
C4A H4AA 0.9300 . ?
C5A C6A 1.379(11) . ?
C5A H5AA 0.9300 . ?
C6A C7A 1.401(10) . ?
C6A H6AA 0.9300 . ?
C8A C9A 1.421(10) . ?
C8A C13A 1.423(11) . ?
C9A C10A 1.371(12) . ?
C9A H9AA 0.9300 . ?
C10A C11A 1.385(13) . ?
C10A H10C 0.9300 . ?
C11A C12A 1.362(12) . ?
C11A H11C 0.9300 . ?
C12A C13A 1.409(11) . ?
C12A H12D 0.9300 . ?
C13A C14A 1.446(11) . ?
C14A H14C 0.9300 . ?
C15A C16A 1.424(14) . ?
C15A H15C 0.9700 . ?
C15A H15D 0.9700 . ?
C16A H16D 0.9700 . ?
C16A H16E 0.9700 . ?
C17A C18A 1.652(17) . ?
C17A H17C 0.9700 . ?
C17A H17D 0.9700 . ?
C18A H18C 0.9700 . ?
C18A H18D 0.9700 . ?
C19A H19C 0.9569 . ?
C19A H19D 0.9461 . ?
C19A H19E 0.9563 . ?
Np1B O3B 1.813(5) . ?
Np1B O4B 1.838(5) . ?
Np1B O1B 2.355(6) . ?
Np1B O2B 2.408(6) . ?
Np1B N1B 2.603(7) . ?
Np1B N3B 2.635(6) . ?
Np1B N2B 2.649(7) . ?
O1B C7B 1.279(12) . ?
O2B C8B 1.282(11) . ?
N1B C1B 1.275(10) . ?
N1B C18B 1.459(9) . ?
N2B C14B 1.286(10) . ?
N2B C15B 1.461(10) . ?
N3B C17B 1.474(9) . ?
N3B C19B 1.484(9) . ?
N3B C16B 1.486(9) . ?
C1B C2B 1.475(11) . ?
C1B H1BA 0.9300 . ?
C2B C3B 1.392(13) . ?
C2B C7B 1.431(14) . ?
C3B C4B 1.404(13) . ?
C3B H3BA 0.9300 . ?
C4B C5B 1.377(17) . ?
C4B H4BA 0.9300 . ?
C5B C6B 1.351(15) . ?
C5B H5BA 0.9300 . ?
C6B C7B 1.435(11) . ?
C6B H6BA 0.9300 . ?
C8B C13B 1.407(14) . ?
C8B C9B 1.427(12) . ?
C9B C10B 1.398(16) . ?
C9B H9BA 0.9300 . ?
C10B C11B 1.367(18) . ?
C10B H10D 0.9300 . ?
C11B C12B 1.378(15) . ?
C11B H11D 0.9300 . ?
C12B C13B 1.421(13) . ?
C12B H12E 0.9300 . ?
C13B C14B 1.454(12) . ?
C14B H14D 0.9300 . ?
C15B C16B 1.510(12) . ?
C15B H15E 0.9700 . ?
C15B H15F 0.9700 . ?
C16B H16F 0.9700 . ?
C16B H16G 0.9700 . ?
C17B C18B 1.528(11) . ?
C17B H17E 0.9700 . ?
C17B H17F 0.9700 . ?
C18B H18E 0.9700 . ?
C18B H18F 0.9700 . ?
C19B H19F 0.9600 . ?
C19B H19G 0.9600 . ?
C19B H19H 0.9600 . ?
N1 C13 1.495(12) . ?
N1 C1 1.523(13) . ?
N1 C9 1.526(13) . ?
N1 C5 1.532(11) . ?
C1 C2 1.525(12) . ?
C1 H1A 0.9700 . ?
C1 H1B 0.9700 . ?
C2 C3 1.521(13) . ?
C2 H2A 0.9700 . ?
C2 H2B 0.9700 . ?
C3 C4 1.449(14) . ?
C3 H3A 0.9700 . ?
C3 H3B 0.9700 . ?
C4 H4A 0.9600 . ?
C4 H4B 0.9600 . ?
C4 H4C 0.9600 . ?
C5 C6' 1.456(15) . ?
C5 C6 1.456(15) . ?
C5 H5A 0.9700 . ?
C5 H5B 0.9700 . ?
C6 C7 1.549(16) . ?
C6 H6A 0.9700 . ?
C6 H6B 0.9700 . ?
C7 C8 1.55(2) . ?
C7 H7A 0.9700 . ?
C7 H7B 0.9700 . ?
C8 H8A 0.9600 . ?
C8 H8B 0.9600 . ?
C8 H8C 0.9600 . ?
C6' C7' 1.55(2) . ?
C6' H6'A 0.9700 . ?
C6' H6'B 0.9700 . ?
C7' C8' 1.55(2) . ?
C7' H7'A 0.9700 . ?
C7' H7'B 0.9700 . ?
C8' H8'A 0.9600 . ?
C8' H8'B 0.9600 . ?
C8' H8'C 0.9600 . ?
C9 C10 1.514(15) . ?
C9 H9A 0.9700 . ?
C9 H9B 0.9700 . ?
C10 C11 1.547(16) . ?
C10 H10A 0.9700 . ?
C10 H10B 0.9700 . ?
C11 C12 1.515(17) . ?
C11 H11A 0.9700 . ?
C11 H11B 0.9700 . ?
C12 H12A 0.9600 . ?
C12 H12B 0.9600 . ?
C12 H12C 0.9600 . ?
C13 C14 1.523(13) . ?
C13 H13A 0.9700 . ?
C13 H13B 0.9700 . ?
C14 C15 1.529(14) . ?
C14 H14A 0.9700 . ?
C14 H14B 0.9700 . ?
C15 C16 1.422(15) . ?
C15 H15A 0.9700 . ?
C15 H15B 0.9700 . ?
C16 H16A 0.9600 . ?
C16 H16B 0.9600 . ?
C16 H16C 0.9600 . ?
N2 C21 1.506(10) . ?
N2 C29 1.511(10) . ?
N2 C25 1.515(9) . ?
N2 C17 1.533(9) . ?
C17 C18 1.520(14) . ?
C17 H17A 0.9700 . ?
C17 H17B 0.9700 . ?
C18 C19 1.374(13) . ?
C18 H18A 0.9700 . ?
C18 H18B 0.9700 . ?
C19 C20 1.461(15) . ?
C19 H19A 0.9700 . ?
C19 H19B 0.9700 . ?
C20 H20A 0.9600 . ?
C20 H20B 0.9600 . ?
C20 H20C 0.9600 . ?
C21 C22 1.497(11) . ?
C21 H21A 0.9700 . ?
C21 H21B 0.9700 . ?
C22 C23 1.532(12) . ?
C22 H22A 0.9700 . ?
C22 H22B 0.9700 . ?
C23 C24 1.517(12) . ?
C23 H23A 0.9700 . ?
C23 H23B 0.9700 . ?
C24 H24A 0.9600 . ?
C24 H24B 0.9600 . ?
C24 H24C 0.9600 . ?
C25 C26 1.530(11) . ?
C25 H25A 0.9700 . ?
C25 H25B 0.9700 . ?
C26 C27 1.501(11) . ?
C26 H26A 0.9700 . ?
C26 H26B 0.9700 . ?
C27 C28 1.503(13) . ?
C27 H27A 0.9700 . ?
C27 H27B 0.9700 . ?
C28 H28A 0.9600 . ?
C28 H28B 0.9600 . ?
C28 H28C 0.9600 . ?
C29 C30 1.513(11) . ?
C29 H29A 0.9700 . ?
C29 H29B 0.9700 . ?
C30 C31 1.528(12) . ?
C30 H30A 0.9700 . ?
C30 H30B 0.9700 . ?
C31 C32 1.545(12) . ?
C31 H31A 0.9700 . ?
C31 H31B 0.9700 . ?
C32 H32A 0.9600 . ?
C32 H32B 0.9600 . ?
C32 H32C 0.9600 . ?
O1W H1WA 0.9979 . ?
O1W H1WB 1.0037 . ?
O2W H2WA 0.8532 . ?
O2W H2WB 0.8632 . ?
O3W H3WA 0.9891 . ?
O3W H3WB 0.8796 . ?
O4W H4WA 0.8886 . ?
O4W H4WB 0.7896 . ?

loop_
_geom_torsion_atom_site_label_1
_geom_torsion_atom_site_label_2
_geom_torsion_atom_site_label_3
_geom_torsion_atom_site_label_4
_geom_torsion
_geom_torsion_site_symmetry_1
_geom_torsion_site_symmetry_2
_geom_torsion_site_symmetry_3
_geom_torsion_site_symmetry_4
_geom_torsion_publ_flag
C18A N1A C1A C2A 178.9(8) . . . . ?
Np1A N1A C1A C2A -14.1(12) . . . . ?
N1A C1A C2A C3A 173.4(8) . . . . ?
N1A C1A C2A C7A -9.5(13) . . . . ?
C7A C2A C3A C4A -1.6(12) . . . . ?
C1A C2A C3A C4A 175.7(8) . . . . ?
C2A C3A C4A C5A -0.4(14) . . . . ?
C3A C4A C5A C6A 1.1(14) . . . . ?
C4A C5A C6A C7A 0.4(13) . . . . ?
Np1A O1A C7A C6A -149.8(6) . . . . ?
Np1A O1A C7A C2A 33.7(11) . . . . ?
C5A C6A C7A O1A -179.1(8) . . . . ?
C5A C6A C7A C2A -2.4(11) . . . . ?
C3A C2A C7A O1A 179.5(7) . . . . ?
C1A C2A C7A O1A 2.4(12) . . . . ?
C3A C2A C7A C6A 2.9(10) . . . . ?
C1A C2A C7A C6A -174.2(7) . . . . ?
Np1A O2A C8A C9A 171.9(6) . . . . ?
Np1A O2A C8A C13A -9.1(13) . . . . ?
O2A C8A C9A C10A 178.9(8) . . . . ?
C13A C8A C9A C10A -0.1(12) . . . . ?
C8A C9A C10A C11A -0.3(14) . . . . ?
C9A C10A C11A C12A 0.5(14) . . . . ?
C10A C11A C12A C13A -0.3(14) . . . . ?
C11A C12A C13A C8A -0.1(13) . . . . ?
C11A C12A C13A C14A 179.1(8) . . . . ?
O2A C8A C13A C12A -178.7(7) . . . . ?
C9A C8A C13A C12A 0.3(11) . . . . ?
O2A C8A C13A C14A 2.2(12) . . . . ?
C9A C8A C13A C14A -178.8(7) . . . . ?
C15A N2A C14A C13A -179.3(8) . . . . ?
Np1A N2A C14A C13A 9.3(12) . . . . ?
C12A C13A C14A N2A 177.3(8) . . . . ?
C8A C13A C14A N2A -3.6(13) . . . . ?
C14A N2A C15A C16A -152.3(9) . . . . ?
Np1A N2A C15A C16A 20.4(11) . . . . ?
N2A C15A C16A N3A -49.9(13) . . . . ?
C17A N3A C16A C15A 168.3(9) . . . . ?
C19A N3A C16A C15A -69.5(10) . . . . ?
Np1A N3A C16A C15A 50.5(10) . . . . ?
C16A N3A C17A C18A -174.4(8) . . . . ?
C19A N3A C17A C18A 70.8(10) . . . . ?
Np1A N3A C17A C18A -58.3(9) . . . . ?
C1A N1A C18A C17A 127.6(9) . . . . ?
Np1A N1A C18A C17A -41.1(9) . . . . ?
N3A C17A C18A N1A 67.7(10) . . . . ?
C18B N1B C1B C2B -179.0(7) . . . . ?
Np1B N1B C1B C2B -15.5(12) . . . . ?
N1B C1B C2B C3B 175.9(8) . . . . ?
N1B C1B C2B C7B -3.4(13) . . . . ?
C7B C2B C3B C4B 0.4(13) . . . . ?
C1B C2B C3B C4B -178.9(8) . . . . ?
C2B C3B C4B C5B -0.8(15) . . . . ?
C3B C4B C5B C6B 0.9(16) . . . . ?
C4B C5B C6B C7B -0.5(16) . . . . ?
Np1B O1B C7B C2B 35.8(12) . . . . ?
Np1B O1B C7B C6B -147.2(6) . . . . ?
C3B C2B C7B O1B 177.1(8) . . . . ?
C1B C2B C7B O1B -3.6(12) . . . . ?
C3B C2B C7B C6B 0.0(11) . . . . ?
C1B C2B C7B C6B 179.2(7) . . . . ?
C5B C6B C7B O1B -177.2(9) . . . . ?
C5B C6B C7B C2B 0.1(13) . . . . ?
Np1B O2B C8B C13B 7.8(14) . . . . ?
Np1B O2B C8B C9B -173.6(6) . . . . ?
O2B C8B C9B C10B -177.3(8) . . . . ?
C13B C8B C9B C10B 1.3(13) . . . . ?
C8B C9B C10B C11B 0.5(15) . . . . ?
C9B C10B C11B C12B -1.9(16) . . . . ?
C10B C11B C12B C13B 1.5(14) . . . . ?
O2B C8B C13B C12B 176.9(7) . . . . ?
C9B C8B C13B C12B -1.8(11) . . . . ?
O2B C8B C13B C14B -6.9(12) . . . . ?
C9B C8B C13B C14B 174.4(7) . . . . ?
C11B C12B C13B C8B 0.4(12) . . . . ?
C11B C12B C13B C14B -176.1(8) . . . . ?
C15B N2B C14B C13B -174.1(7) . . . . ?
Np1B N2B C14B C13B 13.9(12) . . . . ?
C8B C13B C14B N2B -4.3(13) . . . . ?
C12B C13B C14B N2B 172.1(8) . . . . ?
C14B N2B C15B C16B -149.5(7) . . . . ?
Np1B N2B C15B C16B 23.6(8) . . . . ?
C17B N3B C16B C15B 173.4(6) . . . . ?
C19B N3B C16B C15B -65.9(8) . . . . ?
Np1B N3B C16B C15B 57.6(7) . . . . ?
N2B C15B C16B N3B -55.8(9) . . . . ?
C19B N3B C17B C18B 71.4(7) . . . . ?
C16B N3B C17B C18B -167.9(6) . . . . ?
Np1B N3B C17B C18B -52.4(7) . . . . ?
C1B N1B C18B C17B 131.0(7) . . . . ?
Np1B N1B C18B C17B -34.4(7) . . . . ?
N3B C17B C18B N1B 59.9(8) . . . . ?
C13 N1 C1 C2 -64.0(11) . . . . ?
C9 N1 C1 C2 174.5(8) . . . . ?
C5 N1 C1 C2 56.2(11) . . . . ?
N1 C1 C2 C3 -178.7(9) . . . . ?
C1 C2 C3 C4 168.5(11) . . . . ?
C13 N1 C5 C6' 178.3(11) . . . . ?
C1 N1 C5 C6' 53.8(13) . . . . ?
C9 N1 C5 C6' -61.8(12) . . . . ?
C13 N1 C5 C6 178.3(11) . . . . ?
C1 N1 C5 C6 53.8(13) . . . . ?
C9 N1 C5 C6 -61.8(12) . . . . ?
N1 C5 C6 C7 -173.6(12) . . . . ?
C5 C6 C7 C8 -175.7(14) . . . . ?
N1 C5 C6' C7' 156.0(16) . . . . ?
C5 C6' C7' C8' -77(3) . . . . ?
C13 N1 C9 C10 49.6(12) . . . . ?
C1 N1 C9 C10 173.4(8) . . . . ?
C5 N1 C9 C10 -68.2(10) . . . . ?
N1 C9 C10 C11 162.8(8) . . . . ?
C9 C10 C11 C12 172.4(9) . . . . ?
C1 N1 C13 C14 -61.7(15) . . . . ?
C9 N1 C13 C14 57.0(16) . . . . ?
C5 N1 C13 C14 176.5(12) . . . . ?
N1 C13 C14 C15 -170.7(13) . . . . ?
C13 C14 C15 C16 173.8(18) . . . . ?
C21 N2 C17 C18 57.3(11) . . . . ?
C29 N2 C17 C18 -62.0(11) . . . . ?
C25 N2 C17 C18 177.7(9) . . . . ?
N2 C17 C18 C19 -158.0(12) . . . . ?
C17 C18 C19 C20 -179.9(12) . . . . ?
C29 N2 C21 C22 179.7(6) . . . . ?
C25 N2 C21 C22 -58.3(8) . . . . ?
C17 N2 C21 C22 58.8(8) . . . . ?
N2 C21 C22 C23 -170.8(6) . . . . ?
C21 C22 C23 C24 177.4(7) . . . . ?
C21 N2 C25 C26 -60.7(9) . . . . ?
C29 N2 C25 C26 59.2(9) . . . . ?
C17 N2 C25 C26 178.9(7) . . . . ?
N2 C25 C26 C27 175.6(8) . . . . ?
C25 C26 C27 C28 179.3(9) . . . . ?
C21 N2 C29 C30 -176.0(6) . . . . ?
C25 N2 C29 C30 62.1(8) . . . . ?
C17 N2 C29 C30 -54.6(9) . . . . ?
N2 C29 C30 C31 -175.0(7) . . . . ?
C29 C30 C31 C32 -179.5(7) . . . . ?
